data_1532319
loop_
_publ_author_name
'Winkler, B.'
'Knorr, K.'
'Milman, V.'

_publ_section_title
;
 Prediction of the structure of La F3 at high pressures
;
_journal_name_full 'Journal of Alloys Compd.'
_journal_page_first 111
_journal_page_last 113
_journal_volume 349
_journal_year 2003
_chemical_formula_sum 'F3 La'
_chemical_name_systematic 'La F3'
_space_group_IT_number 165
_symmetry_space_group_name_Hall '-P 3 2"c'
_symmetry_space_group_name_H-M 'P -3 c 1'
_cell_angle_alpha 90
_cell_angle_beta 90
_cell_angle_gamma 120
_cell_formula_units_Z 6
_cell_length_a 7.305
_cell_length_b 7.305
_cell_length_c 7.478
_cell_volume 345.586
_citation_journal_id_ASTM JALCEU
_cod_data_source_file Winkler_JALCEU_2003_1284.cif
_cod_data_source_block F3La1
_cod_original_cell_volume 345.5863
_cod_original_formula_sum 'F3 La1'
_cod_database_code 1532319

loop_
_symmetry_equiv_pos_as_xyz
x,y,z
-y,x-y,z
-x+y,-x,z
y,x,-z+1/2
-x,-x+y,-z+1/2
x-y,-y,-z+1/2
-x,-y,-z
y,-x+y,-z
x-y,x,-z
-y,-x,z-1/2
x,x-y,z-1/2
-x+y,y,z-1/2

loop_
_atom_site_label
_atom_site_type_symbol
_atom_site_fract_x
_atom_site_fract_y
_atom_site_fract_z
_atom_site_occupancy
_atom_site_U_iso_or_equiv
F1 F-1 0.3684 0.058 0.0808 1 0.0
F3 F-1 0 0 0.25 1 0.0
La1 La+3 0.6591 0 0.25 1 0.0
F2 F-1 0.3333 0.6667 0.1871 1 0.0
